data_4335391
loop_
_publ_author_name
'Antonio Zucca'
'Diletta Cordeschi'
'Luca Maidich'
'Maria Itria Pilo'
'Elisabetta Masolo'
'Sergio Stoccoro'
'Maria Agostina Cinellu'
'Simona Galli'

_publ_contact_author_address
;
       Dipartimento di Scienza e Alta Tecnologia,
       Universita' dell'Insubria,
       Via Valleggio, 11 - 22100 Como - Italy
;
_publ_contact_author_email simona.galli@uninsubria.it
_publ_contact_author_fax +39-031-2386630
_publ_contact_author_name 'Dr. Simona Galli'
_publ_contact_author_phone +39-958-2386627
_publ_section_title
;
 Rollover Cyclometalation with 2-(2'-Pyridyl)quinoline
;
_journal_name_full 'Inorganic Chemistry'
_journal_page_first 7717
_journal_page_last 7731
_journal_paper_doi 10.1021/ic400908f
_journal_volume 52
_journal_year 2013
_chemical_formula_moiety 'C33 H27 N2 P1 Pt1'
_chemical_formula_structural '[Pt1 (C14 H9 N2) (P(C6H5)3) (CH3)]'
_chemical_formula_sum 'C33 H27 N2 P Pt'
_chemical_formula_weight 677.64
_space_group_crystal_system triclinic
_space_group_IT_number 2
_space_group_name_H-M_alt 'P -1'
_symmetry_space_group_name_Hall '-P 1'
_symmetry_space_group_name_H-M 'P -1'
_cell_angle_alpha 98.8627(27)
_cell_angle_beta 94.0424(25)
_cell_angle_gamma 55.1670(22)
_cell_formula_units_Z 2
_cell_length_a 10.60656(42)
_cell_length_b 12.10233(51)
_cell_length_c 12.87743(50)
_cell_measurement_temperature 298
_cell_volume 1340.30(10)
_computing_cell_refinement TOPAS-R
_computing_data_collection 'Bruker AXS Commander'
_computing_molecular_graphics Schakal99
_computing_publication_material TOPAS-R
_computing_structure_refinement TOPAS-R
_computing_structure_solution TOPAS-R
_diffrn_ambient_temperature 298
_diffrn_detector_type 'Bruker Lynxeye linear PSD'
_diffrn_measurement_device_type 'Bruker AXS D8 Advance'
_diffrn_radiation_monochromator 'Ni filter'
_diffrn_source_target Cu
_diffrn_source_type 'sealed x-ray tube'
_exptl_crystal_density_diffrn 1.7
_exptl_crystal_F_000 664
_pd_char_colour yellow
_pd_meas_2theta_range_inc 0.02
_pd_meas_2theta_range_max 105
_pd_meas_2theta_range_min 5
_pd_meas_number_of_points 5001
_pd_meas_scan_method step
_pd_proc_2theta_range_inc 0.02
_pd_proc_2theta_range_max 105
_pd_proc_2theta_range_min 6.3
_pd_proc_ls_background_function 'Chebychev polynomial'
_pd_proc_ls_profile_function 'fundamental parameters approach'
_pd_proc_ls_prof_R_factor 0.045
_pd_proc_ls_prof_wR_expected 0.015
_pd_proc_ls_prof_wR_factor 0.059
_pd_spec_mounting
;
 packed powder pellet
;
_pd_spec_mount_mode reflection
_pd_spec_shape flat_sheet
_pd_spec_size_axial 15
_pd_spec_size_equat 15
_pd_spec_size_thick 0.2
_refine_ls_extinction_method none
_refine_ls_matrix_type fullcycle
_refine_ls_number_parameters 45
_refine_ls_number_restraints 0
_refine_ls_shift/su_max .01
_refine_ls_structure_factor_coef Inet
_refine_ls_weighting_details 'w = 1/[Y~i~]'
_refine_ls_weighting_scheme calc
_cod_data_source_file ic400908f_si_003.cif
_cod_data_source_block compound_2b
_cod_depositor_comments
;
The following automatic conversions were performed:

'_refine_ls_weighting_scheme' value '1/[Y~i~]' was changed to 'calc'.
New tag '_refine_ls_weighting_details' was created. The value of the
new tag was set to 'w = 1/[Y~i~]'.

Automatic conversion script
Id: cif_fix_values 3143 2015-03-26 13:38:13Z robertas 
;
_cod_original_formula_sum 'C33 H27 N2 P1 Pt1'
_cod_database_code 4335391

loop_
_symmetry_equiv_pos_as_xyz
'-x, -y, -z'
'x, y, z'

loop_
_atom_site_label
_atom_site_type_symbol
_atom_site_symmetry_multiplicity
_atom_site_fract_x
_atom_site_fract_y
_atom_site_fract_z
_atom_site_occupancy
_atom_site_B_iso_or_equiv
Pt1 Pt 2 0.2077722 0.2996212 0.6996295 1 5.68(11)
C15 C 2 -0.005616259 0.4803385 0.6935367 1 8.68(11)
H151 H 2 -0.04472822 0.4813797 0.6247521 1 8.68(11)
H152 H 2 -0.07404046 0.4881982 0.742617 1 8.68(11)
H153 H 2 0.00385174 0.5544908 0.7104407 1 8.68(11)
C1 C 2 0.2436651 0.07584569 0.552753 1 7.68(11)
C2 C 2 0.1212445 0.2115134 0.5737249 1 7.68(11)
C3 C 2 -0.01417968 0.2593978 0.5187633 1 7.68(11)
H3 H 2 -0.09784843 0.3521204 0.5330966 1 7.68(11)
C4 C 2 -0.02718325 0.1716146 0.44283 1 7.68(11)
C5 C 2 -0.1626074 0.219499 0.3878684 1 7.68(11)
H5 H 2 -0.2462762 0.3122215 0.4022017 1 7.68(11)
C6 C 2 -0.175611 0.1317157 0.3119351 1 7.68(11)
H6 H 2 -0.2681671 0.1644425 0.2743714 1 7.68(11)
C7 C 2 -0.0531904 -0.00395202 0.2909632 1 7.68(11)
H7 H 2 -0.06207773 -0.06394779 0.2390663 1 7.68(11)
C8 C 2 0.08223377 -0.05183645 0.3459247 1 7.68(11)
H8 H 2 0.1659025 -0.144559 0.3315914 1 7.68(11)
C9 C 2 0.09523735 0.03594684 0.4218581 1 7.68(11)
N2 N 2 0.2306615 -0.01193759 0.4768196 1 7.68(11)
C10 C 2 0.3849349 0.02589431 0.610087 1 7.68(11)
N1 N 2 0.3954722 0.1120794 0.6893866 1 7.68(11)
C11 C 2 0.5308964 0.06419492 0.7443481 1 7.68(11)
H11 H 2 0.5380981 0.1230984 0.7985457 1 7.68(11)
C12 C 2 0.6557833 -0.06987455 0.72001 1 7.68(11)
H12 H 2 0.7483393 -0.1026013 0.7575737 1 7.68(11)
C13 C 2 0.645246 -0.1560596 0.6407104 1 7.68(11)
H13 H 2 0.7306003 -0.2476898 0.6240765 1 7.68(11)
C14 C 2 0.5098218 -0.1081752 0.5857489 1 7.68(11)
H14 H 2 0.5026201 -0.1670786 0.5315513 1 7.68(11)
P P 2 0.7091971 0.6125492 0.1720235 1 7.68(11)
C17 C 2 0.5798321 0.5890135 0.2366158 1 7.68(11)
C18 C 2 0.514428 0.6501335 0.3361954 1 7.68(11)
H18 H 2 0.5388741 0.7032889 0.3782763 1 7.68(11)
C19 C 2 0.4194095 0.623417 0.3779462 1 7.68(11)
H19 H 2 0.3770755 0.6692276 0.4488132 1 7.68(11)
C20 C 2 0.3881723 0.5359628 0.3217801 1 7.68(11)
H20 H 2 0.3178336 0.514392 0.3493054 1 7.68(11)
C21 C 2 0.4515759 0.4752669 0.2222103 1 7.68(11)
H21 H 2 0.435559 0.42197 0.1863443 1 7.68(11)
C22 C 2 0.5474837 0.5003847 0.1802111 1 7.68(11)
H22 H 2 0.5993876 0.4608668 0.1144192 1 7.68(11)
C23 C 2 0.841559 0.4459912 0.09667304 1 7.68(11)
C24 C 2 0.8901225 0.332516 0.1442561 1 7.68(11)
H24 H 2 0.8558139 0.3392987 0.2113243 1 7.68(11)
C25 C 2 0.9812878 0.2024763 0.09069111 1 7.68(11)
H25 H 2 1.01181 0.1290292 0.1248394 1 7.68(11)
C26 C 2 1.023436 0.1838354 -0.01281774 1 7.68(11)
H26 H 2 1.082904 0.0964279 -0.04770045 1 7.68(11)
C27 C 2 0.9763966 0.2948642 -0.06170176 1 7.68(11)
H27 H 2 1.00938 0.2810267 -0.1375729 1 7.68(11)
C28 C 2 0.8876194 0.4235353 -0.006847384 1 7.68(11)
H28 H 2 0.8604551 0.4930606 -0.04632615 1 7.68(11)
C29 C 2 0.591369 0.7136016 0.06891653 1 7.68(11)
C30 C 2 0.4488777 0.7398153 0.04081354 1 7.68(11)
H30 H 2 0.3997025 0.7020674 0.07564515 1 7.68(11)
C31 C 2 0.3663458 0.8202726 -0.03734874 1 7.68(11)
H31 H 2 0.2730789 0.8288358 -0.05652104 1 7.68(11)
C32 C 2 0.4267932 0.8729864 -0.08761931 1 7.68(11)
H32 H 2 0.3845072 0.9113421 -0.1393114 1 7.68(11)
C33 C 2 0.5690922 0.8449673 -0.06296453 1 7.68(11)
H33 H 2 0.6229437 0.8766593 -0.1035925 1 7.68(11)
C34 C 2 0.6523124 0.7648617 0.01575399 1 7.68(11)
H34 H 2 0.7490948 0.7456598 0.03856074 1 7.68(11)

loop_
_atom_type_symbol
_atom_type_description
_atom_type_scat_source
C C 'International Tables for Crystallography (Vol. IV)'
H H 'International Tables for Crystallography (Vol. IV)'
N N 'International Tables for Crystallography (Vol. IV)'
O O 'International Tables for Crystallography (Vol. IV)'
P P 'International Tables for Crystallography (Vol. IV)'
Pt Pt 'International Tables for Crystallography (Vol. IV)'

loop_
_diffrn_radiation_type
_diffrn_radiation_wavelength
CuK\a~1~ 1.54056
CuK\a~2~ 1.54439
